data_7035359
loop_
_publ_author_name
'Adachi, Hiroki'
'Imoto, Hiroaki'
'Watase, Seiji'
'Matsukawa, Kimihiro'
'Naka, Kensuke'

_publ_section_title
;
 As-stereogenic C2-symmetric organoarsines: synthesis and enantioselective
 self-assembly into a dinuclear triple-stranded helicate with copper
 iodide.
;
_journal_issue 35
_journal_name_full 'Dalton transactions (Cambridge, England : 2003)'
_journal_page_first 15372
_journal_page_last 15376
_journal_paper_doi 10.1039/c5dt01490e
_journal_volume 44
_journal_year 2015
_chemical_formula_moiety 'C54 H48 As6 Br6 Cu2 I2,3.5(C2 H3 N)'
_chemical_formula_sum 'C61 H58.5 As6 Br6 Cu2 I2 N3.5'
_chemical_formula_weight 2150.47
_space_group_crystal_system trigonal
_space_group_IT_number 148
_space_group_name_Hall '-R 3'
_space_group_name_H-M_alt 'R -3'
_symmetry_space_group_name_Hall '-R 3'
_symmetry_space_group_name_H-M 'R -3 :H'
_atom_sites_solution_hydrogens geom
_audit_creation_date 2015-05-22
_audit_creation_method
;
Olex2 1.2-beta
(compiled 2015.01.26 svn.r3150 for OlexSys, GUI svn.r4998)
;
_audit_update_record
;
2015-06-03 deposited with the CCDC.
2015-06-08 downloaded from the CCDC.
;
_cell_angle_alpha 90
_cell_angle_beta 90
_cell_angle_gamma 120
_cell_formula_units_Z 6
_cell_length_a 18.0767(3)
_cell_length_b 18.0767(3)
_cell_length_c 38.3573(8)
_cell_measurement_reflns_used 25140
_cell_measurement_temperature 296(2)
_cell_measurement_theta_max 27.44
_cell_measurement_theta_min 3.19
_cell_volume 10854.7(3)
_computing_molecular_graphics 'Olex2 (Dolomanov et al., 2009)'
_computing_publication_material 'Olex2 (Dolomanov et al., 2009)'
_computing_structure_refinement 'ShelXL (Sheldrick, 2008)'
_diffrn_ambient_temperature 296.15
_diffrn_measured_fraction_theta_full 0.997
_diffrn_measured_fraction_theta_max 0.996
_diffrn_measurement_device_type 'Rigaku R-AXIS RAPID'
_diffrn_measurement_method \w
_diffrn_radiation_type MoK\a
_diffrn_radiation_wavelength 0.71075
_diffrn_reflns_av_R_equivalents 0.0442
_diffrn_reflns_av_unetI/netI 0.0273
_diffrn_reflns_Laue_measured_fraction_full 0.997
_diffrn_reflns_Laue_measured_fraction_max 0.996
_diffrn_reflns_limit_h_max 23
_diffrn_reflns_limit_h_min -23
_diffrn_reflns_limit_k_max 23
_diffrn_reflns_limit_k_min -22
_diffrn_reflns_limit_l_max 49
_diffrn_reflns_limit_l_min -49
_diffrn_reflns_number 5509
_diffrn_reflns_point_group_measured_fraction_full 0.997
_diffrn_reflns_point_group_measured_fraction_max 0.996
_diffrn_reflns_theta_full 25.242
_diffrn_reflns_theta_max 27.443
_diffrn_reflns_theta_min 3.187
_diffrn_standards_number 0
_exptl_absorpt_coefficient_mu 7.515
_exptl_absorpt_correction_T_max 0.324
_exptl_absorpt_correction_T_min 0.216
_exptl_absorpt_correction_type multi-scan
_exptl_crystal_colour colorless
_exptl_crystal_density_diffrn 1.974
_exptl_crystal_description block
_exptl_crystal_F_000 6126
_exptl_crystal_size_max 0.15
_exptl_crystal_size_mid 0.15
_exptl_crystal_size_min 0.15
_platon_squeeze_details
; MeCN molecules are randomly disordered in a toroidal void around 
a 3-fold axis
;
_refine_diff_density_max 1.211
_refine_diff_density_min -0.691
_refine_diff_density_rms 0.143
_refine_ls_extinction_method none
_refine_ls_goodness_of_fit_ref 1.071
_refine_ls_hydrogen_treatment constr
_refine_ls_matrix_type full
_refine_ls_number_parameters 232
_refine_ls_number_reflns 5509
_refine_ls_number_restraints 0
_refine_ls_restrained_S_all 1.071
_refine_ls_R_factor_all 0.0494
_refine_ls_R_factor_gt 0.0353
_refine_ls_shift/su_max 0.001
_refine_ls_shift/su_mean 0.000
_refine_ls_structure_factor_coef Fsqd
_refine_ls_weighting_details 'w=1/[\s^2^(Fo^2^)+(0.0510P)^2^+17.6740P] where P=(Fo^2^+2Fc^2^)/3'
_refine_ls_weighting_scheme calc
_refine_ls_wR_factor_gt 0.0887
_refine_ls_wR_factor_ref 0.0963
_reflns_Friedel_coverage 0.000
_reflns_number_gt 4297
_reflns_number_total 5509
_reflns_threshold_expression 'I > 2\s(I)'
_cod_data_source_file c5dt01490e2.cif
_cod_data_source_block CuI-2b
_cod_depositor_comments 'Adding full bibliography for 7035355--7035359.cif.'
_cod_original_cell_volume 10854.6(5)
_cod_original_formula_sum 'C61 H58.50 As6 Br6 Cu2 I2 N3.50'
_cod_database_code 7035359
_shelx_space_group_comment
;
The symmetry employed for this shelxl refinement is uniquely defined
by the following loop, which should always be used as a source of
symmetry information in preference to the above space-group names.
They are only intended as comments.
;
_shelx_estimated_absorpt_t_max 0.399
_shelx_estimated_absorpt_t_min 0.399
_olex2_refinement_description
;
1. Fixed Uiso
 At 1.2 times of:
  All C(H) groups, All C(H,H,H) groups
2. Others
 Fixed Sof: C20(0.33333) N4(0.33333)
3.a Me refined with riding coordinates:
 C5(H5A,H5B,H5C), C6(H6A,H6B,H6C)
3.b Aromatic/amide H refined with riding coordinates:
 C1(H1), C3(H3), C8(H8), C9(H9), C11(H11), C12(H12), C14(H14), C15(H15),
 C17(H17), C18(H18)
;
_shelx_shelxl_version_number 2014/7
_olex2_submission_special_instructions 'No special instructions were received'

loop_
_space_group_symop_operation_xyz
'x, y, z'
'-y, x-y, z'
'-x+y, -x, z'
'x+2/3, y+1/3, z+1/3'
'-y+2/3, x-y+1/3, z+1/3'
'-x+y+2/3, -x+1/3, z+1/3'
'x+1/3, y+2/3, z+2/3'
'-y+1/3, x-y+2/3, z+2/3'
'-x+y+1/3, -x+2/3, z+2/3'
'-x, -y, -z'
'y, -x+y, -z'
'x-y, x, -z'
'-x+2/3, -y+1/3, -z+1/3'
'y+2/3, -x+y+1/3, -z+1/3'
'x-y+2/3, x+1/3, -z+1/3'
'-x+1/3, -y+2/3, -z+2/3'
'y+1/3, -x+y+2/3, -z+2/3'
'x-y+1/3, x+2/3, -z+2/3'

loop_
_atom_site_label
_atom_site_type_symbol
_atom_site_fract_x
_atom_site_fract_y
_atom_site_fract_z
_atom_site_U_iso_or_equiv
_atom_site_adp_type
_atom_site_occupancy
_atom_site_site_symmetry_order
_atom_site_calc_flag
_atom_site_refinement_flags_posn
_atom_site_refinement_flags_adp
_atom_site_refinement_flags_occupancy
_atom_site_disorder_assembly
_atom_site_disorder_group
I1 I 1.0000 0.0000 0.32026(2) 0.04676(13) Uani 1 3 d S T P . .
I2 I 1.0000 0.0000 0.05967(2) 0.05207(14) Uani 1 3 d S T P . .
Br1 Br 0.54685(4) -0.33963(4) 0.08213(2) 0.0966(2) Uani 1 1 d . . . . .
Br2 Br 1.16651(4) 0.47105(3) 0.30058(2) 0.06847(16) Uani 1 1 d . . . . .
As1 As 0.89511(2) 0.03709(2) 0.23506(2) 0.03663(11) Uani 1 1 d . . . . .
As2 As 0.91220(2) 0.05774(2) 0.14468(2) 0.03439(11) Uani 1 1 d . . . . .
Cu1 Cu 1.0000 0.0000 0.25307(2) 0.03569(18) Uani 1 3 d S T P . .
Cu2 Cu 1.0000 0.0000 0.12709(2) 0.03396(18) Uani 1 3 d S T P . .
C1 C 0.8062(2) -0.0318(2) 0.20231(11) 0.0392(8) Uani 1 1 d . . . . .
H1 H 0.7547 -0.0725 0.2121 0.047 Uiso 1 1 calc R . . . .
C2 C 0.8081(2) -0.0293(2) 0.16781(11) 0.0375(8) Uani 1 1 d . . . . .
C3 C 0.9530(2) 0.1511(2) 0.17723(10) 0.0375(8) Uani 1 1 d . . . . .
H3 H 0.9779 0.2054 0.1675 0.045 Uiso 1 1 calc R . . . .
C4 C 0.9503(2) 0.1479(2) 0.21175(10) 0.0376(8) Uani 1 1 d . . . . .
C5 C 0.8239(3) 0.0475(3) 0.27087(12) 0.0548(11) Uani 1 1 d . . . . .
H5A H 0.8592 0.0812 0.2899 0.066 Uiso 1 1 calc R . . . .
H5B H 0.7946 0.0747 0.2611 0.066 Uiso 1 1 calc R . . . .
H5C H 0.7828 -0.0082 0.2792 0.066 Uiso 1 1 calc R . . . .
C6 C 0.8727(3) 0.1048(3) 0.10816(12) 0.0509(11) Uani 1 1 d . . . . .
H6A H 0.8495 0.0650 0.0892 0.061 Uiso 1 1 calc R . . . .
H6B H 0.8293 0.1152 0.1174 0.061 Uiso 1 1 calc R . . . .
H6C H 0.9197 0.1576 0.0999 0.061 Uiso 1 1 calc R . . . .
C7 C 0.7421(2) -0.0994(2) 0.14560(11) 0.0399(9) Uani 1 1 d . . . . .
C8 C 0.6603(3) -0.1548(3) 0.15879(13) 0.0505(10) Uani 1 1 d . . . . .
H8 H 0.6446 -0.1436 0.1804 0.061 Uiso 1 1 calc R . . . .
C9 C 0.6025(3) -0.2264(3) 0.14000(15) 0.0603(13) Uani 1 1 d . . . . .
H9 H 0.5487 -0.2635 0.1491 0.072 Uiso 1 1 calc R . . . .
C10 C 0.6255(3) -0.2414(3) 0.10804(15) 0.0612(13) Uani 1 1 d . . . . .
C11 C 0.7042(3) -0.1865(3) 0.09372(14) 0.0600(12) Uani 1 1 d . . . . .
H11 H 0.7184 -0.1970 0.0717 0.072 Uiso 1 1 calc R . . . .
C12 C 0.7620(3) -0.1155(3) 0.11252(11) 0.0478(10) Uani 1 1 d . . . . .
H12 H 0.8149 -0.0780 0.1028 0.057 Uiso 1 1 calc R . . . .
C13 C 0.9981(2) 0.2250(2) 0.23427(11) 0.0384(8) Uani 1 1 d . . . . .
C14 C 1.0208(3) 0.3063(3) 0.22167(12) 0.0467(10) Uani 1 1 d . . . . .
H14 H 1.0026 0.3118 0.1996 0.056 Uiso 1 1 calc R . . . .
C15 C 1.0699(3) 0.3789(3) 0.24152(13) 0.0524(11) Uani 1 1 d . . . . .
H15 H 1.0847 0.4326 0.2328 0.063 Uiso 1 1 calc R . . . .
C16 C 1.0961(3) 0.3709(3) 0.27376(12) 0.0503(11) Uani 1 1 d . . . . .
C17 C 1.0744(3) 0.2921(3) 0.28758(12) 0.0535(11) Uani 1 1 d . . . . .
H17 H 1.0926 0.2876 0.3098 0.064 Uiso 1 1 calc R . . . .
C18 C 1.0250(3) 0.2198(3) 0.26772(12) 0.0505(10) Uani 1 1 d . . . . .
H18 H 1.0094 0.1664 0.2770 0.061 Uiso 1 1 calc R . . . .
C19 C 1.0000 0.0000 0.4266(4) 0.117(4) Uani 1 3 d S T P . .
C20 C 0.9494(15) -0.0160(18) 0.4518(7) 0.101(7) Uani 0.3333 1 d . . . A -1
N4 N 0.9027(16) -0.0261(17) 0.4748(8) 0.153(9) Uani 0.3333 1 d . . . A -1

loop_
_atom_site_aniso_label
_atom_site_aniso_U_11
_atom_site_aniso_U_22
_atom_site_aniso_U_33
_atom_site_aniso_U_23
_atom_site_aniso_U_13
_atom_site_aniso_U_12
I1 0.05454(19) 0.05454(19) 0.0312(2) 0.000 0.000 0.02727(9)
I2 0.0627(2) 0.0627(2) 0.0307(3) 0.000 0.000 0.03137(10)
Br1 0.0804(4) 0.0697(4) 0.1092(6) -0.0321(4) -0.0322(4) 0.0147(3)
Br2 0.0734(3) 0.0554(3) 0.0616(3) -0.0223(2) -0.0019(2) 0.0209(2)
As1 0.0397(2) 0.0410(2) 0.0336(2) 0.00068(16) -0.00092(16) 0.02345(18)
As2 0.0349(2) 0.0392(2) 0.0331(2) -0.00037(15) -0.00055(15) 0.02162(17)
Cu1 0.0367(3) 0.0367(3) 0.0336(4) 0.000 0.000 0.01836(13)
Cu2 0.0342(3) 0.0342(3) 0.0334(4) 0.000 0.000 0.01712(13)
C1 0.0350(19) 0.041(2) 0.040(2) 0.0040(16) 0.0015(16) 0.0179(17)
C2 0.0349(19) 0.042(2) 0.041(2) 0.0018(16) -0.0008(16) 0.0232(17)
C3 0.040(2) 0.038(2) 0.039(2) 0.0017(16) 0.0018(16) 0.0225(17)
C4 0.0358(19) 0.044(2) 0.042(2) -0.0003(17) 0.0009(16) 0.0260(17)
C5 0.058(3) 0.073(3) 0.042(3) 0.001(2) 0.008(2) 0.038(2)
C6 0.052(2) 0.062(3) 0.047(3) 0.012(2) -0.001(2) 0.035(2)
C7 0.0353(19) 0.041(2) 0.045(2) -0.0005(17) -0.0060(17) 0.0206(17)
C8 0.042(2) 0.053(3) 0.051(3) 0.004(2) -0.0006(19) 0.020(2)
C9 0.046(3) 0.050(3) 0.069(3) 0.004(2) -0.006(2) 0.012(2)
C10 0.053(3) 0.051(3) 0.076(4) -0.012(2) -0.023(3) 0.024(2)
C11 0.053(3) 0.067(3) 0.058(3) -0.017(2) -0.010(2) 0.029(2)
C12 0.039(2) 0.057(3) 0.044(3) -0.0060(19) -0.0051(18) 0.021(2)
C13 0.039(2) 0.040(2) 0.041(2) -0.0038(17) -0.0035(16) 0.0230(17)
C14 0.051(2) 0.046(2) 0.048(3) -0.0027(19) -0.0049(19) 0.028(2)
C15 0.059(3) 0.037(2) 0.060(3) -0.003(2) -0.001(2) 0.023(2)
C16 0.049(2) 0.047(2) 0.052(3) -0.016(2) -0.002(2) 0.021(2)
C17 0.067(3) 0.054(3) 0.039(2) -0.008(2) -0.006(2) 0.030(2)
C18 0.066(3) 0.046(2) 0.046(3) -0.0032(19) -0.004(2) 0.033(2)
C19 0.122(7) 0.122(7) 0.107(12) 0.000 0.000 0.061(4)
C20 0.103(17) 0.123(18) 0.100(17) -0.003(14) 0.028(12) 0.075(18)
N4 0.15(2) 0.16(2) 0.16(2) -0.018(19) 0.019(18) 0.083(18)

loop_
_atom_type_symbol
_atom_type_description
_atom_type_scat_dispersion_real
_atom_type_scat_dispersion_imag
_atom_type_scat_source
C C 0.0033 0.0016 'International Tables Vol C Tables 4.2.6.8 and 6.1.1.4'
H H 0.0000 0.0000 'International Tables Vol C Tables 4.2.6.8 and 6.1.1.4'
As As 0.0499 2.0058 'International Tables Vol C Tables 4.2.6.8 and 6.1.1.4'
Br Br -0.2901 2.4595 'International Tables Vol C Tables 4.2.6.8 and 6.1.1.4'
Cu Cu 0.3201 1.2651 'International Tables Vol C Tables 4.2.6.8 and 6.1.1.4'
I I -0.4742 1.8119 'International Tables Vol C Tables 4.2.6.8 and 6.1.1.4'
N N 0.0061 0.0033 'International Tables Vol C Tables 4.2.6.8 and 6.1.1.4'

loop_
_geom_angle_atom_site_label_1
_geom_angle_atom_site_label_2
_geom_angle_atom_site_label_3
_geom_angle
_geom_angle_site_symmetry_1
_geom_angle_site_symmetry_3
C1 As1 Cu1 121.74(11) . .
C1 As1 C4 101.41(17) . .
C1 As1 C5 98.25(19) . .
C4 As1 Cu1 110.35(11) . .
C4 As1 C5 104.25(18) . .
C5 As1 Cu1 118.28(15) . .
C2 As2 Cu2 110.95(11) . .
C3 As2 Cu2 121.22(11) . .
C3 As2 C2 101.76(17) . .
C3 As2 C6 98.43(18) . .
C6 As2 Cu2 117.11(14) . .
C6 As2 C2 105.12(17) . .
As1 Cu1 I1 106.68(2) . .
As1 Cu1 I1 106.68(2) 3_765 .
As1 Cu1 I1 106.68(2) 2_645 .
As1 Cu1 As1 112.114(18) . 2_645
As1 Cu1 As1 112.114(18) . 3_765
As1 Cu1 As1 112.111(18) 3_765 2_645
As2 Cu2 I2 106.39(2) . .
As2 Cu2 I2 106.39(2) 2_645 .
As2 Cu2 I2 106.40(2) 3_765 .
As2 Cu2 As2 112.365(18) 3_765 .
As2 Cu2 As2 112.364(18) 3_765 2_645
As2 Cu2 As2 112.365(18) 2_645 .
As1 C1 H1 115.4 . .
C2 C1 As1 129.1(3) . .
C2 C1 H1 115.4 . .
C1 C2 As2 118.5(3) . .
C1 C2 C7 123.0(4) . .
C7 C2 As2 117.4(3) . .
As2 C3 H3 115.8 . .
C4 C3 As2 128.3(3) . .
C4 C3 H3 115.8 . .
C3 C4 As1 119.4(3) . .
C3 C4 C13 123.0(4) . .
C13 C4 As1 117.0(3) . .
As1 C5 H5A 109.5 . .
As1 C5 H5B 109.5 . .
As1 C5 H5C 109.5 . .
H5A C5 H5B 109.5 . .
H5A C5 H5C 109.5 . .
H5B C5 H5C 109.5 . .
As2 C6 H6A 109.5 . .
As2 C6 H6B 109.5 . .
As2 C6 H6C 109.5 . .
H6A C6 H6B 109.5 . .
H6A C6 H6C 109.5 . .
H6B C6 H6C 109.5 . .
C8 C7 C2 120.6(4) . .
C12 C7 C2 121.1(4) . .
C12 C7 C8 118.1(4) . .
C7 C8 H8 119.6 . .
C9 C8 C7 120.8(5) . .
C9 C8 H8 119.6 . .
C8 C9 H9 120.4 . .
C10 C9 C8 119.2(4) . .
C10 C9 H9 120.4 . .
C9 C10 Br1 119.6(4) . .
C9 C10 C11 121.5(4) . .
C11 C10 Br1 118.9(4) . .
C10 C11 H11 120.4 . .
C10 C11 C12 119.2(5) . .
C12 C11 H11 120.4 . .
C7 C12 H12 119.5 . .
C11 C12 C7 121.1(4) . .
C11 C12 H12 119.5 . .
C14 C13 C4 120.6(4) . .
C18 C13 C4 121.8(4) . .
C18 C13 C14 117.5(4) . .
C13 C14 H14 119.4 . .
C15 C14 C13 121.1(4) . .
C15 C14 H14 119.4 . .
C14 C15 H15 120.3 . .
C16 C15 C14 119.4(4) . .
C16 C15 H15 120.3 . .
C15 C16 Br2 119.4(3) . .
C15 C16 C17 121.8(4) . .
C17 C16 Br2 118.8(4) . .
C16 C17 H17 120.7 . .
C16 C17 C18 118.6(4) . .
C18 C17 H17 120.7 . .
C13 C18 H18 119.2 . .
C17 C18 C13 121.6(4) . .
C17 C18 H18 119.2 . .
N4 C20 C19 176(3) . .

loop_
_geom_bond_atom_site_label_1
_geom_bond_atom_site_label_2
_geom_bond_distance
_geom_bond_site_symmetry_2
I1 Cu1 2.5772(9) .
I2 Cu2 2.5860(9) .
Br1 C10 1.908(5) .
Br2 C16 1.911(4) .
As1 Cu1 2.4068(4) .
As1 C1 1.926(4) .
As1 C4 1.951(4) .
As1 C5 1.956(4) .
As2 Cu2 2.3918(4) .
As2 C2 1.961(4) .
As2 C3 1.925(4) .
As2 C6 1.951(4) .
Cu1 As1 2.4068(4) 3_765
Cu1 As1 2.4069(4) 2_645
Cu2 As2 2.3917(4) 2_645
Cu2 As2 2.3917(4) 3_765
C1 H1 0.9300 .
C1 C2 1.324(6) .
C2 C7 1.498(5) .
C3 H3 0.9300 .
C3 C4 1.326(5) .
C4 C13 1.494(5) .
C5 H5A 0.9600 .
C5 H5B 0.9600 .
C5 H5C 0.9600 .
C6 H6A 0.9600 .
C6 H6B 0.9600 .
C6 H6C 0.9600 .
C7 C8 1.401(6) .
C7 C12 1.388(6) .
C8 H8 0.9300 .
C8 C9 1.390(6) .
C9 H9 0.9300 .
C9 C10 1.365(8) .
C10 C11 1.378(7) .
C11 H11 0.9300 .
C11 C12 1.384(6) .
C12 H12 0.9300 .
C13 C14 1.400(6) .
C13 C18 1.392(6) .
C14 H14 0.9300 .
C14 C15 1.387(6) .
C15 H15 0.9300 .
C15 C16 1.358(7) .
C16 C17 1.380(6) .
C17 H17 0.9300 .
C17 C18 1.385(6) .
C18 H18 0.9300 .
C19 C20 1.26(2) .
C20 N4 1.17(3) .

loop_
_geom_torsion_atom_site_label_1
_geom_torsion_atom_site_label_2
_geom_torsion_atom_site_label_3
_geom_torsion_atom_site_label_4
_geom_torsion
Br1 C10 C11 C12 -179.4(4)
Br2 C16 C17 C18 -178.6(3)
As1 C1 C2 As2 -2.7(5)
As1 C1 C2 C7 165.0(3)
As1 C4 C13 C14 -163.6(3)
As1 C4 C13 C18 19.2(5)
As2 C2 C7 C8 -168.5(3)
As2 C2 C7 C12 16.5(5)
As2 C3 C4 As1 -2.7(5)
As2 C3 C4 C13 168.4(3)
C1 C2 C7 C8 23.7(6)
C1 C2 C7 C12 -151.3(4)
C2 C7 C8 C9 -171.8(4)
C2 C7 C12 C11 172.1(4)
C3 C4 C13 C14 25.0(6)
C3 C4 C13 C18 -152.1(4)
C4 C13 C14 C15 -175.8(4)
C4 C13 C18 C17 175.4(4)
C7 C8 C9 C10 -1.3(7)
C8 C7 C12 C11 -3.0(6)
C8 C9 C10 Br1 179.7(3)
C8 C9 C10 C11 -1.1(8)
C9 C10 C11 C12 1.5(8)
C10 C11 C12 C7 0.7(7)
C12 C7 C8 C9 3.4(6)
C13 C14 C15 C16 -0.2(7)
C14 C13 C18 C17 -1.9(6)
C14 C15 C16 Br2 178.2(3)
C14 C15 C16 C17 -0.7(7)
C15 C16 C17 C18 0.4(7)
C16 C17 C18 C13 1.0(7)
C18 C13 C14 C15 1.5(6)

loop_
_platon_squeeze_void_nr
_platon_squeeze_void_average_x
_platon_squeeze_void_average_y
_platon_squeeze_void_average_z
_platon_squeeze_void_volume
_platon_squeeze_void_count_electrons
_platon_squeeze_void_content
1 0.000 0.000 0.000 594 105 'five MeCN molecules'
2 -0.333 0.333 0.333 595 105 'five MeCN molecules'
3 0.333 0.667 0.667 595 105 'five MeCN molecules'
